data_2208569
loop_
_publ_author_name
'Yong-Tao Wang'
'Gui-Mei Tang'

_publ_section_title
;
 (<i>E</i>)-4-(Isonicotinoylhydrazono)pentanoic acid monohydrate
;
_journal_coeditor_code CV2014
_journal_issue 4
_journal_name_full 'Acta Crystallographica Section E'
_journal_page_first o1469
_journal_page_last o1470
_journal_paper_doi 10.1107/S1600536806009573
_journal_volume 62
_journal_year 2006
_chemical_formula_iupac 'C11 H13 N3 O3, H2 O'
_chemical_formula_moiety 'C11 H13 N3 O3, H2 O'
_chemical_formula_sum 'C11 H15 N3 O4'
_chemical_formula_weight 253.26
_chemical_name_systematic
;
(E)-4-(Isonicotinoylhydrazono)pentanoic acid monohydrate
;
_space_group_IT_number 14
_symmetry_cell_setting monoclinic
_symmetry_space_group_name_Hall '-P 2ybc'
_symmetry_space_group_name_H-M 'P 1 21/c 1'
_atom_sites_solution_hydrogens geom
_atom_sites_solution_primary direct
_atom_sites_solution_secondary difmap
_audit_creation_method SHELXL-97
_cell_angle_alpha 90.00
_cell_angle_beta 92.447(3)
_cell_angle_gamma 90.00
_cell_formula_units_Z 4
_cell_length_a 9.7834(14)
_cell_length_b 12.4798(17)
_cell_length_c 10.0924(15)
_cell_measurement_reflns_used 6637
_cell_measurement_temperature 293(2)
_cell_measurement_theta_max 52
_cell_measurement_theta_min 2
_cell_volume 1231.1(3)
_computing_cell_refinement 'SAINT (Bruker, 2001)'
_computing_data_collection 'SMART (Bruker, 2001)'
_computing_data_reduction SAINT
_computing_molecular_graphics 'SHELXTL (Sheldrick, 1999)'
_computing_publication_material SHELXTL
_computing_structure_refinement 'SHELXL97 (Sheldrick, 1997)'
_computing_structure_solution 'SHELXS97 (Sheldrick, 1997)'
_diffrn_ambient_temperature 293(2)
_diffrn_measured_fraction_theta_full 0.999
_diffrn_measured_fraction_theta_max 0.999
_diffrn_measurement_device_type 'Bruker SMART-CCD area-detector'
_diffrn_measurement_method '\f and \w'
_diffrn_radiation_monochromator graphite
_diffrn_radiation_source 'fine-focus sealed tube'
_diffrn_radiation_type MoK\a
_diffrn_radiation_wavelength 0.71073
_diffrn_reflns_av_R_equivalents 0.0376
_diffrn_reflns_av_sigmaI/netI 0.0488
_diffrn_reflns_limit_h_max 12
_diffrn_reflns_limit_h_min -5
_diffrn_reflns_limit_k_max 14
_diffrn_reflns_limit_k_min -15
_diffrn_reflns_limit_l_max 12
_diffrn_reflns_limit_l_min -12
_diffrn_reflns_number 6637
_diffrn_reflns_theta_full 26.00
_diffrn_reflns_theta_max 26.00
_diffrn_reflns_theta_min 2.08
_diffrn_standards_number 0
_exptl_absorpt_coefficient_mu 0.105
_exptl_absorpt_correction_T_max 0.9792
_exptl_absorpt_correction_T_min 0.9690
_exptl_absorpt_correction_type multi-scan
_exptl_absorpt_process_details '(SADABS; Sheldrick, 1996)'
_exptl_crystal_colour colourless
_exptl_crystal_density_diffrn 1.366
_exptl_crystal_density_method 'not measured'
_exptl_crystal_description block
_exptl_crystal_F_000 536
_exptl_crystal_size_max 0.30
_exptl_crystal_size_mid 0.30
_exptl_crystal_size_min 0.20
_refine_diff_density_max 0.282
_refine_diff_density_min -0.292
_refine_ls_extinction_method none
_refine_ls_goodness_of_fit_ref 1.233
_refine_ls_hydrogen_treatment mixed
_refine_ls_matrix_type full
_refine_ls_number_parameters 175
_refine_ls_number_reflns 2425
_refine_ls_number_restraints 0
_refine_ls_restrained_S_all 1.233
_refine_ls_R_factor_all 0.1174
_refine_ls_R_factor_gt 0.0797
_refine_ls_shift/su_max 0.000
_refine_ls_shift/su_mean 0.000
_refine_ls_structure_factor_coef Fsqd
_refine_ls_weighting_details 'calc w=1/[\s^2^(Fo^2^)+(0.0716P)^2^+0.1162P] where P=(Fo^2^+2Fc^2^)/3'
_refine_ls_weighting_scheme calc
_refine_ls_wR_factor_gt 0.1693
_refine_ls_wR_factor_ref 0.1849
_reflns_number_gt 1674
_reflns_number_total 2425
_reflns_threshold_expression I>2\s(I)
_cod_data_source_file cv2014.cif
_cod_data_source_block I
_cod_depositor_comments
;
The following automatic conversions were performed:
'_symmetry_cell_setting' value 'Monoclinic' changed to 'monoclinic'
according to '/home/saulius/struct/CIF-dictionaries/cif_core.dic'
dictionary named 'cif_core.dic' version 2.4.1 from 2010-06-29.

Automatic conversion script
Id: cif_fix_enum 1527 2010-12-29 10:47:43Z saulius 

The following automatic conversions were performed:

'_symmetry_cell_setting' value 'Monoclinic' changed to 'monoclinic'
according to /home/saulius/struct/CIF-dictionaries/cif_core.dic
dictionary named 'cif_core.dic' version 2.4.1 from 2010-06-29.

Automatic conversion script
Id: cif_fix_values 1715 2011-07-08 13:25:40Z adriana 
;
_cod_original_sg_symbol_H-M P21/c
_cod_database_code 2208569
_cod_database_fobs_code 2208569

loop_
_symmetry_equiv_pos_as_xyz
'x, y, z'
'-x, y+1/2, -z+1/2'
'-x, -y, -z'
'x, -y-1/2, z-1/2'

loop_
_atom_site_type_symbol
_atom_site_label
_atom_site_fract_x
_atom_site_fract_y
_atom_site_fract_z
_atom_site_U_iso_or_equiv
_atom_site_adp_type
_atom_site_calc_flag
_atom_site_occupancy
O O1 0.2485(2) 0.09682(16) 0.3317(2) 0.0513(7) Uani d 1
O O2 -0.2546(3) 0.15685(18) -0.0826(3) 0.0538(7) Uani d 1
H H2C -0.310(4) 0.166(3) -0.149(4) 0.074(13) Uiso d 1
O O3 -0.2582(2) 0.33419(17) -0.0923(2) 0.0564(7) Uani d 1
N N1 0.5528(3) 0.1696(2) 0.7257(2) 0.0427(7) Uani d 1
N N2 0.1986(2) 0.27131(17) 0.3648(2) 0.0351(6) Uani d 1
H H2 0.2163 0.3293 0.4082 0.042 Uiso calc 1
N N3 0.1010(2) 0.26949(18) 0.2598(2) 0.0363(6) Uani d 1
C C1 0.5246(3) 0.2617(2) 0.6650(3) 0.0432(8) Uani d 1
H H1 0.5703 0.3228 0.6955 0.052 Uiso calc 1
C C2 0.4316(3) 0.2719(2) 0.5596(3) 0.0404(8) Uani d 1
H H2A 0.4152 0.3383 0.5203 0.048 Uiso calc 1
C C3 0.3630(3) 0.1815(2) 0.5130(3) 0.0317(7) Uani d 1
C C4 0.3919(3) 0.0850(2) 0.5762(3) 0.0419(8) Uani d 1
H H4 0.3475 0.0225 0.5486 0.050 Uiso calc 1
C C5 0.4866(4) 0.0831(2) 0.6800(3) 0.0478(9) Uani d 1
H H5 0.5058 0.0177 0.7209 0.057 Uiso calc 1
C C6 0.2638(3) 0.1795(2) 0.3958(3) 0.0329(7) Uani d 1
C C7 0.0563(3) 0.3593(2) 0.2167(3) 0.0340(7) Uani d 1
C C8 0.1007(4) 0.4683(2) 0.2628(3) 0.0489(9) Uani d 1
H H8A 0.1689 0.4615 0.3335 0.073 Uiso calc 1
H H8B 0.0234 0.5067 0.2940 0.073 Uiso calc 1
H H8C 0.1383 0.5067 0.1904 0.073 Uiso calc 1
C C9 -0.0510(3) 0.3576(2) 0.1053(3) 0.0424(8) Uani d 1
H H9A -0.1264 0.4029 0.1298 0.051 Uiso calc 1
H H9B -0.0122 0.3889 0.0274 0.051 Uiso calc 1
C C10 -0.1073(3) 0.2486(2) 0.0685(3) 0.0392(8) Uani d 1
H H10A -0.0328 0.2029 0.0427 0.047 Uiso calc 1
H H10B -0.1471 0.2168 0.1456 0.047 Uiso calc 1
C C11 -0.2137(3) 0.2529(2) -0.0427(3) 0.0375(7) Uani d 1
O O1W 0.1805(3) 0.4332(2) 0.5651(3) 0.0575(8) Uani d 1
H H1WA 0.194(5) 0.419(4) 0.648(5) 0.113(18) Uiso d 1
H H1WB 0.210(4) 0.498(4) 0.560(4) 0.079(14) Uiso d 1

loop_
_atom_site_aniso_label
_atom_site_aniso_U_11
_atom_site_aniso_U_22
_atom_site_aniso_U_33
_atom_site_aniso_U_12
_atom_site_aniso_U_13
_atom_site_aniso_U_23
O1 0.0672(16) 0.0384(13) 0.0456(14) 0.0098(11) -0.0281(12) -0.0115(10)
O2 0.0642(16) 0.0372(13) 0.0568(16) 0.0076(11) -0.0361(14) -0.0052(11)
O3 0.0624(16) 0.0416(13) 0.0621(16) 0.0027(11) -0.0353(13) 0.0074(11)
N1 0.0431(15) 0.0483(16) 0.0351(15) 0.0078(13) -0.0163(12) -0.0035(12)
N2 0.0382(14) 0.0317(13) 0.0340(14) 0.0013(11) -0.0149(12) -0.0044(11)
N3 0.0379(14) 0.0369(14) 0.0325(14) 0.0021(11) -0.0160(12) 0.0000(11)
C1 0.0359(17) 0.0425(18) 0.050(2) -0.0037(15) -0.0127(15) -0.0077(15)
C2 0.0371(18) 0.0371(17) 0.0458(19) -0.0010(14) -0.0139(15) 0.0010(14)
C3 0.0269(15) 0.0393(17) 0.0288(16) 0.0033(13) -0.0016(13) -0.0018(13)
C4 0.046(2) 0.0409(18) 0.0376(18) -0.0008(15) -0.0117(15) -0.0027(14)
C5 0.059(2) 0.0395(18) 0.043(2) 0.0038(16) -0.0153(17) 0.0046(15)
C6 0.0337(16) 0.0362(17) 0.0283(16) 0.0002(14) -0.0063(13) -0.0007(13)
C7 0.0363(16) 0.0359(16) 0.0295(16) 0.0016(14) -0.0041(13) 0.0013(13)
C8 0.061(2) 0.0382(18) 0.046(2) -0.0021(16) -0.0154(17) 0.0017(15)
C9 0.0460(19) 0.0434(18) 0.0366(18) 0.0032(15) -0.0137(15) 0.0022(14)
C10 0.0426(18) 0.0378(16) 0.0358(17) 0.0040(15) -0.0142(14) 0.0036(13)
C11 0.0368(17) 0.0416(18) 0.0336(17) 0.0072(15) -0.0062(14) 0.0018(15)
O1W 0.097(2) 0.0398(15) 0.0345(15) 0.0043(14) -0.0126(14) -0.0008(11)

loop_
_atom_type_symbol
_atom_type_description
_atom_type_scat_dispersion_real
_atom_type_scat_dispersion_imag
_atom_type_scat_source
C C 0.0033 0.0016 'International Tables Vol C Tables 4.2.6.8 and 6.1.1.4'
H H 0.0000 0.0000 'International Tables Vol C Tables 4.2.6.8 and 6.1.1.4'
N N 0.0061 0.0033 'International Tables Vol C Tables 4.2.6.8 and 6.1.1.4'
O O 0.0106 0.0060 'International Tables Vol C Tables 4.2.6.8 and 6.1.1.4'

loop_
_geom_angle_atom_site_label_1
_geom_angle_atom_site_label_2
_geom_angle_atom_site_label_3
_geom_angle
C11 O2 H2C 107(3)
C1 N1 C5 117.0(3)
C6 N2 N3 117.8(2)
C6 N2 H2 121.1
N3 N2 H2 121.1
C7 N3 N2 117.3(2)
N1 C1 C2 123.8(3)
N1 C1 H1 118.1
C2 C1 H1 118.1
C1 C2 C3 118.8(3)
C1 C2 H2A 120.6
C3 C2 H2A 120.6
C2 C3 C4 117.7(3)
C2 C3 C6 124.8(3)
C4 C3 C6 117.5(3)
C5 C4 C3 119.0(3)
C5 C4 H4 120.5
C3 C4 H4 120.5
N1 C5 C4 123.7(3)
N1 C5 H5 118.2
C4 C5 H5 118.2
O1 C6 N2 123.4(3)
O1 C6 C3 119.5(3)
N2 C6 C3 117.1(2)
N3 C7 C8 127.1(3)
N3 C7 C9 117.5(3)
C8 C7 C9 115.4(3)
C7 C8 H8A 109.5
C7 C8 H8B 109.5
H8A C8 H8B 109.5
C7 C8 H8C 109.5
H8A C8 H8C 109.5
H8B C8 H8C 109.5
C10 C9 C7 115.6(3)
C10 C9 H9A 108.4
C7 C9 H9A 108.4
C10 C9 H9B 108.4
C7 C9 H9B 108.4
H9A C9 H9B 107.4
C11 C10 C9 112.8(3)
C11 C10 H10A 109.0
C9 C10 H10A 109.0
C11 C10 H10B 109.0
C9 C10 H10B 109.0
H10A C10 H10B 107.8
O3 C11 O2 122.6(3)
O3 C11 C10 124.6(3)
O2 C11 C10 112.8(3)
H1WA O1W H1WB 103(4)

loop_
_geom_bond_atom_site_label_1
_geom_bond_atom_site_label_2
_geom_bond_distance
_geom_bond_publ_flag
O1 C6 1.224(3) yes
O2 C11 1.321(4) yes
O2 H2C 0.85(4) ?
O3 C11 1.204(3) yes
N1 C1 1.325(4) yes
N1 C5 1.331(4) yes
N2 C6 1.342(3) yes
N2 N3 1.396(3) yes
N2 H2 0.8600 ?
N3 C7 1.273(3) yes
C1 C2 1.376(4) ?
C1 H1 0.9300 ?
C2 C3 1.385(4) ?
C2 H2A 0.9300 ?
C3 C4 1.386(4) ?
C3 C6 1.498(4) ?
C4 C5 1.369(4) ?
C4 H4 0.9300 ?
C5 H5 0.9300 ?
C7 C8 1.497(4) ?
C7 C9 1.505(4) ?
C8 H8A 0.9600 ?
C8 H8B 0.9600 ?
C8 H8C 0.9600 ?
C9 C10 1.508(4) ?
C9 H9A 0.9700 ?
C9 H9B 0.9700 ?
C10 C11 1.499(4) ?
C10 H10A 0.9700 ?
C10 H10B 0.9700 ?
O1W H1WA 0.86(5) ?
O1W H1WB 0.87(4) ?

loop_
_geom_hbond_atom_site_label_D
_geom_hbond_atom_site_label_H
_geom_hbond_atom_site_label_A
_geom_hbond_site_symmetry_A
_geom_hbond_distance_DH
_geom_hbond_distance_HA
_geom_hbond_distance_DA
_geom_hbond_angle_DHA
_geom_hbond_publ_flag
O1W H1WA O1 4_566 0.86(5) 1.92(5) 2.769(4) 171(4) yes
N2 H2 O1W . 0.86 2.09 2.869(3) 151 yes
O1W H1WB O2 2_555 0.86(5) 2.04(5) 2.887(3) 168(4) yes
O2 H2C N1 1_454 0.85(4) 1.81(4) 2.647(4) 170(4) yes
C4 H4 O3 2_545 0.93 2.55 3.399(3) 152 no
C8 H8A O1W . 0.96 2.36 3.147(4) 139 no
C8 H8A N2 . 0.96 2.41 2.817(3) 105 no
C8 H8C O3 3_565 0.96 2.53 3.411(4) 153 no

loop_
_geom_torsion_atom_site_label_1
_geom_torsion_atom_site_label_2
_geom_torsion_atom_site_label_3
_geom_torsion_atom_site_label_4
_geom_torsion
C6 N2 N3 C7 -168.6(3)
C5 N1 C1 C2 0.3(5)
N1 C1 C2 C3 -0.1(5)
C1 C2 C3 C4 0.3(4)
C1 C2 C3 C6 -177.2(3)
C2 C3 C4 C5 -0.5(4)
C6 C3 C4 C5 177.1(3)
C1 N1 C5 C4 -0.6(5)
C3 C4 C5 N1 0.7(5)
N3 N2 C6 O1 4.9(4)
N3 N2 C6 C3 -177.0(2)
C2 C3 C6 O1 152.2(3)
C4 C3 C6 O1 -25.3(4)
C2 C3 C6 N2 -26.0(4)
C4 C3 C6 N2 156.5(3)
N2 N3 C7 C8 2.6(4)
N2 N3 C7 C9 -178.8(2)
N3 C7 C9 C10 7.6(4)
C8 C7 C9 C10 -173.6(3)
C7 C9 C10 C11 179.9(3)
C9 C10 C11 O3 -5.1(5)
C9 C10 C11 O2 174.6(3)

loop_
_cod_related_entry_id
_cod_related_entry_database
_cod_related_entry_code
1 ChemSpider 21179557
